data_7240123
loop_
_publ_author_name
'Regny, Sylvain'
'Suffren, Yan'
'Leynaud, Olivier'
'Gautier-Luneau, Isabelle'
'Dantelle, Geraldine'

_publ_section_title
;
 Evidence of reaction intermediates in microwave-assisted synthesis of SHG
 active \a La(IO3)3 nanocrystals
;
_journal_name_full CrystEngComm
_journal_paper_doi 10.1039/D0CE00156B
_journal_year 2020
_chemical_compound_source 'synthesis as described'
_chemical_formula_moiety 'I3 La O10'
_chemical_formula_sum 'I3 La O10'
_chemical_formula_weight 681.61
_chemical_name_common La(IO3)3.H2O
_space_group_IT_number 14
_space_group_name_Hall '-P 2yn'
_space_group_name_H-M_alt 'P 1 21/n 1'
_symmetry_cell_setting monoclinic
_symmetry_Int_Tables_number 14
_symmetry_space_group_name_Hall '-P 2yn'
_symmetry_space_group_name_H-M 'P 1 21/n 1'
_atom_sites_solution_primary direct
_atom_sites_solution_secondary difmap
_audit_block_doi 10.25505/fiz.icsd.cc247bb2
_audit_conform_dict_location ftp://ftp.iucr.org/pub/cif_core.dic
_audit_conform_dict_name cif_core.dic
_audit_conform_dict_version 2.3
_audit_creation_date 2010-09-06T22:58:15-00:00
_audit_creation_method 'WinGX routine CIF_UPDATE'
_audit_update_record
;
2019-12-20 deposited with the CCDC.	2020-03-12 downloaded from the CCDC.
;
_cell_angle_alpha 90
_cell_angle_beta 100.09(1)
_cell_angle_gamma 90
_cell_formula_units_Z 4
_cell_length_a 7.177(1)
_cell_length_b 13.260(1)
_cell_length_c 9.786(1)
_cell_measurement_reflns_used 0
_cell_measurement_temperature 293(2)
_cell_measurement_theta_max 0
_cell_measurement_theta_min 0
_cell_measurement_wavelength 0.56087
_cell_volume 916.90(18)
_computing_cell_refinement 'Dirax/lsq (Duisenberg & Schreurs, 1989-2000)'
_computing_data_collection 'Collect (Bruker AXS BV, 1997-2004)'
_computing_data_reduction 'EvalCCD (Duisenberg & Schreurs 1990-2000)'
_computing_molecular_graphics 'Ortep-3 for Windows (Farrugia, 1997)'
_computing_publication_material 'WinGX publication routines (Farrugia, 1999)'
_computing_structure_refinement 'SHELXL-97 (Sheldrick, 1997)'
_computing_structure_solution 'SIR92 (Giacovazzo et al, 1993)'
_diffrn_ambient_temperature 293(2)
_diffrn_detector_area_resol_mean 9
_diffrn_measured_fraction_theta_full 0.987
_diffrn_measured_fraction_theta_max 0.987
_diffrn_measurement_device '95mm CCD camera on \k-goniostat'
_diffrn_measurement_device_type KappaCCD
_diffrn_measurement_method CCD
_diffrn_orient_matrix_type X=UH
_diffrn_orient_matrix_UB_11 0.01
_diffrn_orient_matrix_UB_12 0
_diffrn_orient_matrix_UB_13 0
_diffrn_orient_matrix_UB_21 0
_diffrn_orient_matrix_UB_22 0.01
_diffrn_orient_matrix_UB_23 0
_diffrn_orient_matrix_UB_31 0
_diffrn_orient_matrix_UB_32 0
_diffrn_orient_matrix_UB_33 0.01
_diffrn_radiation_monochromator graphite
_diffrn_radiation_probe x-ray
_diffrn_radiation_type AgK\a
_diffrn_radiation_wavelength 0.56087
_diffrn_reflns_av_R_equivalents 0.0451
_diffrn_reflns_av_unetI/netI 0.025
_diffrn_reflns_limit_h_max 9
_diffrn_reflns_limit_h_min -9
_diffrn_reflns_limit_k_max 17
_diffrn_reflns_limit_k_min -17
_diffrn_reflns_limit_l_max 12
_diffrn_reflns_limit_l_min -12
_diffrn_reflns_number 14449
_diffrn_reflns_theta_full 21.39
_diffrn_reflns_theta_max 21.39
_diffrn_reflns_theta_min 2.94
_exptl_absorpt_coefficient_mu 7.827
_exptl_absorpt_correction_T_max 0.731
_exptl_absorpt_correction_T_min 0.391
_exptl_absorpt_correction_type integration
_exptl_absorpt_process_details 'Coppens, 1970'
_exptl_crystal_colour colorless
_exptl_crystal_density_diffrn 4.923
_exptl_crystal_density_method 'not measured'
_exptl_crystal_description prism
_exptl_crystal_F_000 1184
_exptl_crystal_size_max 0.12
_exptl_crystal_size_mid 0.1
_exptl_crystal_size_min 0.04
_refine_diff_density_max 0.941
_refine_diff_density_min -0.931
_refine_diff_density_rms 0.216
_refine_ls_extinction_method none
_refine_ls_goodness_of_fit_ref 1.207
_refine_ls_matrix_type full
_refine_ls_number_parameters 127
_refine_ls_number_reflns 2096
_refine_ls_number_restraints 0
_refine_ls_restrained_S_all 1.207
_refine_ls_R_factor_all 0.0301
_refine_ls_R_factor_gt 0.0239
_refine_ls_shift/su_max 0.001
_refine_ls_shift/su_mean 0
_refine_ls_structure_factor_coef Fsqd
_refine_ls_weighting_details 'calc w=1/[\s^2^(Fo^2^)+(0.0081P)^2^+4.1233P] where P=(Fo^2^+2Fc^2^)/3'
_refine_ls_weighting_scheme calc
_refine_ls_wR_factor_gt 0.0417
_refine_ls_wR_factor_ref 0.0436
_reflns_number_gt 1875
_reflns_number_total 2096
_reflns_threshold_expression >2sigma(I)
_cod_data_source_file d0ce00156b2.cif
_cod_data_source_block shelxl
_cod_original_cell_volume 916.89(17)
_cod_database_code 7240123

loop_
_symmetry_equiv_pos_as_xyz
'x, y, z'
'-x+1/2, y+1/2, -z+1/2'
'-x, -y, -z'
'x-1/2, -y-1/2, z-1/2'

loop_
_atom_site_label
_atom_site_type_symbol
_atom_site_fract_x
_atom_site_fract_y
_atom_site_fract_z
_atom_site_U_iso_or_equiv
_atom_site_adp_type
_atom_site_occupancy
_atom_site_symmetry_multiplicity
_atom_site_calc_flag
_atom_site_refinement_flags
_atom_site_disorder_assembly
_atom_site_disorder_group
La La 0.31973(4) 0.14573(2) 0.70432(3) 0.00842(8) Uani 1 1 d . . .
I1 I 0.77028(5) 0.07980(3) 0.54449(4) 0.01076(8) Uani 1 1 d . . .
I2 I -0.02485(5) 0.39762(3) 0.62060(4) 0.00937(8) Uani 1 1 d . . .
I3 I 0.44669(5) 0.36956(3) 0.44587(4) 0.00977(8) Uani 1 1 d . . .
O1 O 0.4912(6) 0.3006(3) 0.8257(4) 0.0185(9) Uani 1 1 d . . .
O11 O 0.6923(6) -0.0497(3) 0.5217(4) 0.0162(8) Uani 1 1 d . . .
O12 O 1.0048(5) 0.0580(3) 0.6410(4) 0.0170(9) Uani 1 1 d . . .
O13 O 0.6547(6) 0.1138(3) 0.6882(4) 0.0188(9) Uani 1 1 d . . .
O21 O 0.1586(6) 0.4602(3) 0.7407(4) 0.0164(9) Uani 1 1 d . . .
O22 O 0.0681(6) 0.4077(3) 0.4582(4) 0.0144(8) Uani 1 1 d . . .
O23 O 0.0367(6) 0.2679(3) 0.6625(5) 0.0200(9) Uani 1 1 d . . .
O31 O 0.3743(6) 0.2464(3) 0.4996(5) 0.0191(9) Uani 1 1 d . . .
O32 O 0.5117(6) 0.4305(3) 0.6120(4) 0.0171(9) Uani 1 1 d . . .
O33 O 0.6861(5) 0.3377(3) 0.4207(4) 0.0155(9) Uani 1 1 d . . .

loop_
_atom_site_aniso_label
_atom_site_aniso_U_11
_atom_site_aniso_U_22
_atom_site_aniso_U_33
_atom_site_aniso_U_23
_atom_site_aniso_U_13
_atom_site_aniso_U_12
La 0.00766(14) 0.00909(15) 0.00885(15) -0.00083(12) 0.00239(11) -0.00033(11)
I1 0.01170(17) 0.01208(17) 0.00823(16) -0.00048(13) 0.00099(13) 0.00026(13)
I2 0.00954(16) 0.01007(16) 0.00844(16) 0.00042(13) 0.00138(13) 0.00108(13)
I3 0.00937(16) 0.01091(16) 0.00900(17) 0.00106(13) 0.00150(13) -0.00093(13)
O1 0.022(2) 0.016(2) 0.017(2) -0.0001(17) 0.0017(18) -0.0012(17)
O11 0.018(2) 0.015(2) 0.017(2) -0.0016(17) 0.0047(17) -0.0023(17)
O12 0.0091(18) 0.020(2) 0.021(2) -0.0044(18) 0.0002(16) -0.0015(17)
O13 0.0131(19) 0.030(2) 0.013(2) -0.0077(18) 0.0015(17) 0.0066(18)
O21 0.0138(19) 0.018(2) 0.015(2) -0.0016(17) -0.0043(16) -0.0026(16)
O22 0.019(2) 0.0163(19) 0.0098(19) 0.0002(16) 0.0084(16) 0.0027(16)
O23 0.022(2) 0.014(2) 0.023(2) 0.0040(18) 0.0010(18) 0.0023(18)
O31 0.024(2) 0.012(2) 0.022(2) 0.0045(17) 0.0052(19) -0.0049(17)
O32 0.024(2) 0.018(2) 0.011(2) -0.0070(17) 0.0074(17) -0.0037(18)
O33 0.0120(19) 0.024(2) 0.0102(19) 0.0001(17) 0.0025(16) 0.0007(17)

loop_
_atom_type_symbol
_atom_type_description
_atom_type_scat_dispersion_real
_atom_type_scat_dispersion_imag
_atom_type_scat_source
La La -0.6411 1.6148 'International Tables Vol C Tables 4.2.6.8 and 6.1.1.4'
I I -0.8919 1.1868 'International Tables Vol C Tables 4.2.6.8 and 6.1.1.4'
O O 0.0056 0.0036 'International Tables Vol C Tables 4.2.6.8 and 6.1.1.4'

loop_
_exptl_crystal_face_index_h
_exptl_crystal_face_index_k
_exptl_crystal_face_index_l
_exptl_crystal_face_perp_dist
0 -1 0 0.025
0 1 0 0.013
1 0 2 0.07
-1 0 -2 0.05
1 0 -1 0.05
-1 0 1 0.05

loop_
_geom_angle_atom_site_label_1
_geom_angle_atom_site_label_2
_geom_angle_atom_site_label_3
_geom_angle
_geom_angle_site_symmetry_1
_geom_angle_site_symmetry_3
_geom_angle_publ_flag
O13 La O33 126.49(13) . 4_566 ?
O13 La O31 75.48(15) . . ?
O33 La O31 140.90(14) 4_566 . ?
O13 La O21 79.74(14) . 2_546 ?
O33 La O21 85.56(14) 4_566 2_546 ?
O31 La O21 133.01(14) . 2_546 ?
O13 La O12 138.14(14) . 1_455 ?
O33 La O12 77.69(13) 4_566 1_455 ?
O31 La O12 108.05(14) . 1_455 ?
O21 La O12 67.70(13) 2_546 1_455 ?
O13 La O11 75.14(13) . 3_656 ?
O33 La O11 145.87(13) 4_566 3_656 ?
O31 La O11 63.57(13) . 3_656 ?
O21 La O11 71.82(13) 2_546 3_656 ?
O12 La O11 70.28(13) 1_455 3_656 ?
O13 La O23 147.83(15) . . ?
O33 La O23 70.62(14) 4_566 . ?
O31 La O23 76.47(14) . . ?
O21 La O23 131.79(13) 2_546 . ?
O12 La O23 66.60(13) 1_455 . ?
O11 La O23 105.74(14) 3_656 . ?
O13 La O1 76.98(14) . . ?
O33 La O1 76.16(14) 4_566 . ?
O31 La O1 79.28(14) . . ?
O21 La O1 132.39(13) 2_546 . ?
O12 La O1 144.78(13) 1_455 . ?
O11 La O1 137.88(13) 3_656 . ?
O23 La O1 82.63(13) . . ?
O13 La O22 63.36(13) . 4_666 ?
O33 La O22 63.84(12) 4_566 4_666 ?
O31 La O22 131.57(13) . 4_666 ?
O21 La O22 64.51(12) 2_546 4_666 ?
O12 La O22 119.41(13) 1_455 4_666 ?
O11 La O22 123.32(12) 3_656 4_666 ?
O23 La O22 130.06(13) . 4_666 ?
O1 La O22 67.96(12) . 4_666 ?
O12 I1 O11 98.76(19) . . ?
O12 I1 O13 98.38(18) . . ?
O11 I1 O13 99.1(2) . . ?
O23 I2 O21 99.71(19) . . ?
O23 I2 O22 98.88(19) . . ?
O21 I2 O22 101.32(19) . . ?
O32 I3 O31 100.60(19) . . ?
O32 I3 O33 97.13(19) . . ?
O31 I3 O33 98.89(19) . . ?
I1 O11 La 123.1(2) . 3_656 ?
I1 O12 La 140.3(2) . 1_655 ?
I1 O13 La 132.5(2) . . ?
I2 O21 La 126.8(2) . 2_556 ?
I2 O22 La 117.76(18) . 4_565 ?
I2 O23 La 142.2(2) . . ?
I3 O31 La 143.7(2) . . ?
I3 O33 La 127.39(19) . 4_665 ?

loop_
_geom_bond_atom_site_label_1
_geom_bond_atom_site_label_2
_geom_bond_distance
_geom_bond_site_symmetry_2
_geom_bond_publ_flag
La O13 2.473(4) . ?
La O33 2.483(4) 4_566 ?
La O31 2.495(4) . ?
La O21 2.517(4) 2_546 ?
La O12 2.521(4) 1_455 ?
La O11 2.540(4) 3_656 ?
La O23 2.574(4) . ?
La O1 2.575(4) . ?
La O22 2.880(4) 4_666 ?
I1 O12 1.803(4) . ?
I1 O11 1.808(4) . ?
I1 O13 1.810(4) . ?
I2 O23 1.806(4) . ?
I2 O21 1.806(4) . ?
I2 O22 1.833(4) . ?
I3 O32 1.803(4) . ?
I3 O31 1.819(4) . ?
I3 O33 1.828(4) . ?
O11 La 2.540(4) 3_656 ?
O12 La 2.521(4) 1_655 ?
O21 La 2.517(4) 2_556 ?
O22 La 2.880(4) 4_565 ?
O33 La 2.483(4) 4_665 ?
